data_7131435
loop_
_publ_author_name
'Muang-Non, Phonlakrit'
'Markwell-Heys, Adrian W'
'Doonan, Christian J.'
'White, Nicholas G.'

_publ_section_title
;
 Charge "mis-matched" hydrogen bonded frameworks for cation exchange and
 dye sorption.
;
_journal_issue 27
_journal_name_full 'Chemical communications (Cambridge, England)'
_journal_page_first 4059
_journal_page_last 4062
_journal_paper_doi 10.1039/d3cc00553d
_journal_volume 59
_journal_year 2023
_chemical_formula_moiety '2(C28 H16 B O8), 4(C14 H16 N4), H12 Mg O6, 16(H2 O)'
_chemical_formula_sum 'C112 H140 B2 Mg N16 O38'
_chemical_formula_weight 2364.33
_space_group_crystal_system tetragonal
_space_group_IT_number 85
_space_group_name_Hall '-P 4a'
_space_group_name_H-M_alt 'P 4/n :2'
_atom_sites_solution_hydrogens mixed
_atom_sites_solution_primary dual
_audit_creation_date 2023-01-09
_audit_creation_method
;
Olex2 1.5
(compiled 2022.04.07 svn.rca3783a0 for OlexSys, GUI svn.r6498)
;
_audit_update_record
;
2023-03-06 deposited with the CCDC.	2023-03-09 downloaded from the CCDC.
;
_cell_angle_alpha 90
_cell_angle_beta 90
_cell_angle_gamma 90
_cell_formula_units_Z 2
_cell_length_a 19.5332(5)
_cell_length_b 19.5332(5)
_cell_length_c 15.1579(4)
_cell_measurement_reflns_used 1311
_cell_measurement_temperature 150.01(10)
_cell_measurement_theta_max 72.7180
_cell_measurement_theta_min 5.8160
_cell_volume 5783.4(3)
_computing_cell_refinement 'CrysAlisPro 1.171.41.123a (Rigaku OD, 2022)'
_computing_data_collection 'CrysAlisPro 1.171.41.123a (Rigaku OD, 2022)'
_computing_data_reduction 'CrysAlisPro 1.171.41.123a (Rigaku OD, 2022)'
_computing_molecular_graphics 'Olex2 1.5 (Dolomanov et al., 2009)'
_computing_publication_material 'Olex2 1.5 (Dolomanov et al., 2009)'
_computing_structure_refinement 'SHELXL 2018/3 (Sheldrick, 2015)'
_computing_structure_solution 'SHELXT 2018/2 (Sheldrick, 2018)'
_diffrn_ambient_environment N~2~
_diffrn_ambient_temperature 150.01(10)
_diffrn_detector 'CCD plate'
_diffrn_detector_area_resol_mean 8.1297
_diffrn_detector_type EosS2
_diffrn_measured_fraction_theta_full 0.994
_diffrn_measured_fraction_theta_max 0.972
_diffrn_measurement_details
;
List of Runs (angles in degrees, time in seconds):

  # Type    Start    End  Width  t~exp~   \w     \q     \k     \f   Frames
#--------------------------------------------------------------------------
  1  \w    -29.00  62.00   1.00   20.00    --   37.05 -19.00 120.00   91
  2  \w     37.00  90.00   1.00   20.00    --   37.05-125.00  60.00   53
  3  \w     43.00 128.00   1.00   80.00    --  111.00 -50.00-150.00   85
  4  \w     48.00  90.00   1.00   80.00    --  111.00 -92.00  60.00   42
  5  \w     47.00 104.00   1.00   80.00    --  111.00-111.00-150.00   57
  6  \w     42.00 100.00   1.00   80.00    --  111.00 -92.00-120.00   58
;
_diffrn_measurement_device 'four-circle diffractometer'
_diffrn_measurement_device_type 'SuperNova, Dual, Cu at home/near, EosS2'
_diffrn_measurement_method '\w scans'
_diffrn_orient_matrix_type 'CrysAlisPro convention (1999,Acta A55,543-557)'
_diffrn_orient_matrix_UB_11 0.0475325000
_diffrn_orient_matrix_UB_12 0.0627621000
_diffrn_orient_matrix_UB_13 -0.0049732000
_diffrn_orient_matrix_UB_21 -0.0524940000
_diffrn_orient_matrix_UB_22 0.0421431000
_diffrn_orient_matrix_UB_23 0.0531053000
_diffrn_orient_matrix_UB_31 0.0348042000
_diffrn_orient_matrix_UB_32 -0.0222514000
_diffrn_orient_matrix_UB_33 0.0865525000
_diffrn_radiation_monochromator mirror
_diffrn_radiation_probe x-ray
_diffrn_radiation_type 'Cu K\a'
_diffrn_radiation_wavelength 1.54184
_diffrn_reflns_av_R_equivalents 0.0540
_diffrn_reflns_av_unetI/netI 0.1176
_diffrn_reflns_Laue_measured_fraction_full 0.994
_diffrn_reflns_Laue_measured_fraction_max 0.972
_diffrn_reflns_limit_h_max 24
_diffrn_reflns_limit_h_min -15
_diffrn_reflns_limit_k_max 17
_diffrn_reflns_limit_k_min -23
_diffrn_reflns_limit_l_max 18
_diffrn_reflns_limit_l_min -5
_diffrn_reflns_number 10335
_diffrn_reflns_point_group_measured_fraction_full 0.994
_diffrn_reflns_point_group_measured_fraction_max 0.972
_diffrn_reflns_theta_full 67.684
_diffrn_reflns_theta_max 73.737
_diffrn_reflns_theta_min 3.691
_diffrn_source 'micro-focus sealed X-ray tube'
_diffrn_source_type 'SuperNova (Cu) X-ray Source'
_exptl_absorpt_coefficient_mu 0.905
_exptl_absorpt_correction_T_max 1.00000
_exptl_absorpt_correction_T_min 0.87218
_exptl_absorpt_correction_type multi-scan
_exptl_absorpt_process_details
;
CrysAlisPro 1.171.41.123a (Rigaku Oxford Diffraction, 2022)
Empirical absorption correction using spherical harmonics,
implemented in SCALE3 ABSPACK scaling algorithm.
;
_exptl_crystal_colour 'clear light colourless'
_exptl_crystal_colour_lustre clear
_exptl_crystal_colour_modifier light
_exptl_crystal_colour_primary colourless
_exptl_crystal_density_diffrn 1.358
_exptl_crystal_description needle
_exptl_crystal_F_000 2500
_exptl_crystal_recrystallization_method
'Crystallised using diphenylbisamidinium.2Cl with TBA5.tetraboratecarboxylate in 50% EtOH. Final concentration = 2 mM. The crystal obtained was incubated in 1 M MgCl2 at 1 mg/mL'
_exptl_crystal_size_max 0.71
_exptl_crystal_size_mid 0.08
_exptl_crystal_size_min 0.05
_refine_diff_density_max 0.725
_refine_diff_density_min -0.409
_refine_diff_density_rms 0.071
_refine_ls_extinction_method none
_refine_ls_goodness_of_fit_ref 1.023
_refine_ls_hydrogen_treatment constr
_refine_ls_matrix_type full
_refine_ls_number_parameters 410
_refine_ls_number_reflns 5706
_refine_ls_number_restraints 0
_refine_ls_restrained_S_all 1.023
_refine_ls_R_factor_all 0.1287
_refine_ls_R_factor_gt 0.0753
_refine_ls_shift/su_max 0.000
_refine_ls_shift/su_mean 0.000
_refine_ls_structure_factor_coef Fsqd
_refine_ls_weighting_details 'w=1/[\s^2^(Fo^2^)+(0.0654P)^2^+4.4294P] where P=(Fo^2^+2Fc^2^)/3'
_refine_ls_weighting_scheme calc
_refine_ls_wR_factor_gt 0.1711
_refine_ls_wR_factor_ref 0.2033
_reflns_Friedel_coverage 0.000
_reflns_number_gt 3396
_reflns_number_total 5706
_reflns_threshold_expression 'I > 2\s(I)'
_cod_data_source_file d3cc00553d2.cif
_cod_data_source_block Mg_2_B
_cod_depositor_comments 'Adding full bibliography for 7131429--7131437.cif.'
_cod_original_sg_symbol_H-M 'P 4/n'
_cod_database_code 7131435
_shelx_shelxl_version_number 2018/3
_chemical_oxdiff_formula C50H50N50O50B25Mg10Cl10
_shelx_space_group_comment
;
The symmetry employed for this shelxl refinement is uniquely defined
by the following loop, which should always be used as a source of
symmetry information in preference to the above space-group names.
They are only intended as comments.
;
_shelx_estimated_absorpt_t_max 0.956
_shelx_estimated_absorpt_t_min 0.566
_olex2_refinement_description
;
1. Fixed Uiso
 At 1.2 times of:
  All C(H) groups, All N(H,H) groups
 At 1.5 times of:
  All O(H,H) groups
2. Others
 Fixed Sof: H20C(0.25) H20D(0.25) H20E(0.25) H20F(0.25) O100(0.5) H10A(0.5)
 H10B(0.5) O101(0.5) H10C(0.5) H10D(0.5)
3.a Free rotating group:
 O120(H12A,H12B), O130(H13A,H13B), O110(H11A,H11B), O100(H10A,H10B), O101(H10C,
 H10D)
3.b Rotating group:
 O201(H20A,H20B), O202(H20C,H20D), O200(H20E,H20F)
3.c Aromatic/amide H refined with riding coordinates:
 C35(H35), C32(H32), C33(H33), C25(H25), C7(H7), C26(H26), C36(H36), C6(H6),
 C23(H23), C3(H3), C4(H4), C22(H22), C12(H12), C13(H13), C9(H9), C10(H10)
3.d X=CH2 refined with riding coordinates:
 N2(H2A,H2B), N4(H4A,H4B), N3(H3A,H3B), N1(H1A,H1B)
;
_ins_header
;
TITL PMN-C-21-addMgCl2-repro in P4/n 
REM P4/n (#85 in standard setting)
CELL 1.54184  19.533248  19.533248  15.157906  90.0000  90.0000  90.0000
ZERR    2.00   0.000498   0.000498   0.000435   0.0000   0.0000   0.0000
LATT  1
SYMM -x+1/2,-y+1/2, z 
SYMM -y+1/2, x, z 
SYMM  y,-x+1/2, z 
SFAC C H B N O Mg Cl
UNIT 100.00 100.00 50.00 100.00 100.00 20.00 20.00
REM  CrysAlisPro recorded range (K): Min=150.0; max=150.1; aver:150.0
TEMP -123
SIZE 0.05 0.08 0.71
TREF
HKLF 4
END
;
_olex2_submission_special_instructions 'No special instructions were received'
_oxdiff_exptl_absorpt_empirical_details
;
Empirical correction (ABSPACK) includes:
- Absorption correction using spherical harmonics
- Frame scaling
;
_oxdiff_exptl_absorpt_empirical_full_max 1.217
_oxdiff_exptl_absorpt_empirical_full_min 0.672

loop_
_space_group_symop_operation_xyz
'x, y, z'
'-x+1/2, -y+1/2, z'
'-y+1/2, x, z'
'y, -x+1/2, z'
'-x, -y, -z'
'x-1/2, y-1/2, -z'
'y-1/2, -x, -z'
'-y, x-1/2, -z'

loop_
_atom_site_label
_atom_site_type_symbol
_atom_site_fract_x
_atom_site_fract_y
_atom_site_fract_z
_atom_site_U_iso_or_equiv
_atom_site_adp_type
_atom_site_occupancy
_atom_site_site_symmetry_order
_atom_site_calc_flag
_atom_site_refinement_flags_posn
_atom_site_refinement_flags_adp
_atom_site_refinement_flags_occupancy
_atom_site_disorder_assembly
_atom_site_disorder_group
Mg1 Mg 0.250000 0.250000 0.26548(15) 0.0173(5) Uani 1 4 d S T P . .
O2 O 0.42915(14) 0.26248(16) 0.34553(17) 0.0244(6) Uani 1 1 d . . . . .
O201 O 0.32035(14) 0.32987(15) 0.26815(18) 0.0239(6) Uani 1 1 d . . . . .
H20A H 0.357101 0.316783 0.295885 0.036 Uiso 1 1 d R U . . .
H20B H 0.304271 0.363283 0.300061 0.036 Uiso 1 1 d R U . . .
O120 O 0.35016(15) 0.25550(16) 0.66585(17) 0.0250(6) Uani 1 1 d G . . . .
H12A H 0.381070 0.253758 0.707095 0.037 Uiso 1 1 d G U . . .
H12B H 0.322829 0.221469 0.677425 0.037 Uiso 1 1 d G U . . .
O1 O 0.48421(15) 0.23923(17) 0.22028(18) 0.0274(6) Uani 1 1 d . . . . .
O202 O 0.250000 0.250000 0.4030(4) 0.0306(13) Uani 1 4 d S T P . .
H20C H 0.211069 0.234153 0.422280 0.046 Uiso 0.25 1 d R U P . .
H20D H 0.251363 0.292020 0.422280 0.046 Uiso 0.25 1 d R U P . .
O11 O 0.44479(14) 0.26278(16) 0.79483(18) 0.0260(6) Uani 1 1 d . . . . .
O130 O 0.35309(17) 0.25630(17) 0.92977(19) 0.0303(7) Uani 1 1 d G . . . .
H13A H 0.373443 0.248550 0.879675 0.045 Uiso 1 1 d G U . . .
H13B H 0.380140 0.284537 0.957244 0.045 Uiso 1 1 d G U . . .
N2 N 0.56763(18) -0.13784(17) -0.1035(2) 0.0225(7) Uani 1 1 d . . . . .
H2A H 0.568201 -0.161088 -0.153183 0.027 Uiso 1 1 calc R U . . .
H2B H 0.605230 -0.117999 -0.084255 0.027 Uiso 1 1 calc R U . . .
O10 O 0.50512(17) 0.2020(2) 0.6984(2) 0.0426(9) Uani 1 1 d . . . . .
N4 N 0.55905(19) 0.12853(19) 0.5655(2) 0.0276(8) Uani 1 1 d . . . . .
H4A H 0.558482 0.150916 0.615902 0.033 Uiso 1 1 calc R U . . .
H4B H 0.597991 0.112982 0.544280 0.033 Uiso 1 1 calc R U . . .
N3 N 0.44406(19) 0.1417(2) 0.5543(2) 0.0280(8) Uani 1 1 d . . . . .
H3A H 0.444186 0.164010 0.604772 0.034 Uiso 1 1 calc R U . . .
H3B H 0.405335 0.135205 0.525862 0.034 Uiso 1 1 calc R U . . .
N1 N 0.45422(19) -0.1627(2) -0.0872(2) 0.0300(8) Uani 1 1 d . . . . .
H1A H 0.455015 -0.185920 -0.136954 0.036 Uiso 1 1 calc R U . . .
H1B H 0.415943 -0.159421 -0.056890 0.036 Uiso 1 1 calc R U . . .
C34 C 0.68143(18) 0.24683(18) 0.9378(2) 0.0135(6) Uani 1 1 d . . . . .
O110 O 0.3717(3) 0.3058(2) 0.5007(3) 0.0630(14) Uani 1 1 d G . . . .
H11A H 0.390875 0.289470 0.548035 0.094 Uiso 1 1 d G U . . .
H11B H 0.393644 0.286466 0.457425 0.094 Uiso 1 1 d G U . . .
C24 C 0.67926(19) 0.25142(18) 0.4420(2) 0.0163(7) Uani 1 1 d . . . . .
C5 C 0.5065(2) -0.02650(19) 0.1888(2) 0.0184(7) Uani 1 1 d . . . . .
C20 C 0.4843(2) 0.25123(19) 0.3021(2) 0.0184(7) Uani 1 1 d . . . . .
C21 C 0.55055(19) 0.25149(19) 0.3506(2) 0.0170(7) Uani 1 1 d . . . . .
C35 C 0.6188(2) 0.27828(19) 0.9605(2) 0.0175(7) Uani 1 1 d . . . . .
H35 H 0.616188 0.303230 1.014228 0.021 Uiso 1 1 calc R U . . .
C32 C 0.6222(2) 0.2056(2) 0.8043(2) 0.0189(7) Uani 1 1 d . . . . .
H32 H 0.624088 0.179983 0.751038 0.023 Uiso 1 1 calc R U . . .
C31 C 0.56164(19) 0.2381(2) 0.8282(2) 0.0175(7) Uani 1 1 d . . . . .
C1 C 0.5107(2) -0.1327(2) -0.0579(2) 0.0197(8) Uani 1 1 d . . . . .
C33 C 0.6801(2) 0.2103(2) 0.8578(2) 0.0205(8) Uani 1 1 d . . . . .
H33 H 0.720739 0.187758 0.839238 0.025 Uiso 1 1 calc R U . . .
C25 C 0.6174(2) 0.2730(2) 0.4812(2) 0.0179(7) Uani 1 1 d . . . . .
H25 H 0.618553 0.288049 0.540765 0.022 Uiso 1 1 calc R U . . .
C14 C 0.5013(2) 0.1182(2) 0.5217(2) 0.0203(7) Uani 1 1 d . . . . .
C7 C 0.4491(2) -0.0661(2) 0.0569(3) 0.0222(8) Uani 1 1 d . . . . .
H7 H 0.408764 -0.068803 0.021941 0.027 Uiso 1 1 calc R U . . .
C2 C 0.5094(2) -0.09619(19) 0.0270(2) 0.0192(8) Uani 1 1 d . . . . .
C26 C 0.5552(2) 0.2734(2) 0.4378(2) 0.0201(8) Uani 1 1 d . . . . .
H26 H 0.515342 0.288717 0.467707 0.024 Uiso 1 1 calc R U . . .
C8 C 0.5045(2) 0.01057(19) 0.2742(2) 0.0186(7) Uani 1 1 d . . . . .
C11 C 0.5021(2) 0.08113(19) 0.4365(2) 0.0181(7) Uani 1 1 d . . . . .
C36 C 0.5604(2) 0.2743(2) 0.9073(2) 0.0200(8) Uani 1 1 d . . . . .
H36 H 0.519478 0.296512 0.925340 0.024 Uiso 1 1 calc R U . . .
C30 C 0.4995(2) 0.2334(2) 0.7703(3) 0.0218(8) Uani 1 1 d . . . . .
O200 O 0.250000 0.250000 0.1309(5) 0.073(3) Uani 1 4 d S T P . .
H20E H 0.208691 0.245565 0.086605 0.109 Uiso 0.25 1 d R U P . .
H20F H 0.291300 0.254445 0.086605 0.109 Uiso 0.25 1 d R U P . .
C6 C 0.4474(2) -0.0322(2) 0.1372(3) 0.0239(8) Uani 1 1 d . . . . .
H6 H 0.405738 -0.012655 0.157409 0.029 Uiso 1 1 calc R U . . .
C23 C 0.6726(2) 0.2274(2) 0.3548(2) 0.0222(8) Uani 1 1 d . . . . .
H23 H 0.711844 0.209985 0.325363 0.027 Uiso 1 1 calc R U . . .
C3 C 0.5680(2) -0.0904(2) 0.0780(3) 0.0267(9) Uani 1 1 d . . . . .
H3 H 0.609582 -0.110335 0.058129 0.032 Uiso 1 1 calc R U . . .
C4 C 0.5665(2) -0.0558(2) 0.1579(3) 0.0260(9) Uani 1 1 d . . . . .
H4 H 0.607154 -0.052142 0.191886 0.031 Uiso 1 1 calc R U . . .
C22 C 0.6101(2) 0.2283(2) 0.3103(2) 0.0240(8) Uani 1 1 d . . . . .
H22 H 0.608231 0.212710 0.250986 0.029 Uiso 1 1 calc R U . . .
O100 O 0.6907(4) -0.0662(4) -0.0719(5) 0.0252(14) Uani 0.5 1 d G . P A 2
H10A H 0.715715 -0.058258 -0.118199 0.038 Uiso 0.5 1 d G U P A 2
H10B H 0.714397 -0.095477 -0.041154 0.038 Uiso 0.5 1 d G U P A 2
B1 B 0.750000 0.250000 0.500000 0.0162(16) Uani 1 4 d S T P . .
B2 B 0.750000 0.250000 1.000000 0.0142(15) Uani 1 4 d S T P . .
C12 C 0.4430(3) 0.0566(4) 0.3991(3) 0.0525(17) Uani 1 1 d . . . . .
H12 H 0.400425 0.064342 0.427841 0.063 Uiso 1 1 calc R U . . .
C13 C 0.4443(3) 0.0207(3) 0.3198(3) 0.0466(15) Uani 1 1 d . . . . .
H13 H 0.402863 0.002724 0.296680 0.056 Uiso 1 1 calc R U . . .
C9 C 0.5631(3) 0.0363(4) 0.3114(4) 0.059(2) Uani 1 1 d . . . . .
H9 H 0.605526 0.030686 0.281651 0.071 Uiso 1 1 calc R U . . .
C10 C 0.5617(3) 0.0705(4) 0.3919(3) 0.061(2) Uani 1 1 d . . . . .
H10 H 0.603329 0.086774 0.416461 0.073 Uiso 1 1 calc R U . . .
O101 O 0.7014(4) -0.1013(5) -0.0893(5) 0.0345(17) Uani 0.5 1 d G . P B 1
H10C H 0.727441 -0.082147 -0.049875 0.052 Uiso 0.5 1 d G U P B 1
H10D H 0.674368 -0.068627 -0.106947 0.052 Uiso 0.5 1 d G U P B 1

loop_
_atom_site_aniso_label
_atom_site_aniso_U_11
_atom_site_aniso_U_22
_atom_site_aniso_U_33
_atom_site_aniso_U_23
_atom_site_aniso_U_13
_atom_site_aniso_U_12
Mg1 0.0206(7) 0.0206(7) 0.0106(10) 0.000 0.000 0.000
O2 0.0186(14) 0.0375(17) 0.0171(12) -0.0050(12) 0.0007(11) 0.0011(11)
O201 0.0226(14) 0.0251(14) 0.0240(13) 0.0036(11) 0.0002(11) 0.0007(11)
O120 0.0255(15) 0.0325(16) 0.0168(12) 0.0024(11) -0.0045(11) -0.0016(12)
O1 0.0240(15) 0.0442(18) 0.0140(13) -0.0064(12) -0.0047(11) 0.0023(13)
O202 0.034(2) 0.034(2) 0.024(3) 0.000 0.000 0.000
O11 0.0207(14) 0.0352(16) 0.0220(13) -0.0078(12) -0.0035(11) 0.0060(12)
O130 0.0360(18) 0.0342(17) 0.0206(14) -0.0039(13) -0.0006(13) 0.0005(14)
N2 0.0262(18) 0.0255(18) 0.0157(15) -0.0060(13) 0.0037(13) -0.0013(13)
O10 0.0298(17) 0.074(3) 0.0244(16) -0.0295(17) -0.0123(14) 0.0149(16)
N4 0.0299(19) 0.038(2) 0.0149(15) -0.0085(14) -0.0025(14) 0.0029(15)
N3 0.0290(19) 0.039(2) 0.0162(15) -0.0140(15) -0.0022(14) 0.0015(15)
N1 0.0232(18) 0.042(2) 0.0250(17) -0.0156(16) 0.0016(14) -0.0076(16)
C34 0.0178(17) 0.0144(16) 0.0083(14) 0.0011(13) 0.0015(12) -0.0004(13)
O110 0.111(4) 0.044(2) 0.0339(18) 0.0184(17) 0.041(2) 0.040(2)
C24 0.0197(18) 0.0164(17) 0.0127(16) 0.0040(13) 0.0005(13) -0.0001(13)
C5 0.0232(19) 0.0187(18) 0.0133(16) -0.0007(14) 0.0014(14) 0.0013(14)
C20 0.0219(19) 0.0209(18) 0.0124(16) -0.0051(14) 0.0000(14) 0.0005(13)
C21 0.0177(18) 0.0185(18) 0.0147(16) 0.0001(14) -0.0019(14) -0.0020(13)
C35 0.0215(19) 0.0203(18) 0.0107(15) -0.0040(13) -0.0014(14) 0.0038(14)
C32 0.0226(18) 0.0253(19) 0.0087(14) -0.0046(14) -0.0033(14) 0.0028(14)
C31 0.0182(18) 0.0242(19) 0.0103(15) -0.0003(14) -0.0028(13) -0.0008(14)
C1 0.0232(19) 0.0192(18) 0.0168(17) 0.0000(15) -0.0006(14) -0.0017(14)
C33 0.0190(19) 0.032(2) 0.0101(16) -0.0072(15) 0.0000(14) 0.0047(15)
C25 0.0193(18) 0.0248(19) 0.0096(15) -0.0041(14) 0.0009(14) 0.0028(14)
C14 0.026(2) 0.0207(19) 0.0144(17) 0.0005(14) -0.0030(15) -0.0007(15)
C7 0.0192(19) 0.027(2) 0.0201(18) -0.0065(16) 0.0019(15) -0.0024(15)
C2 0.025(2) 0.0182(18) 0.0144(17) -0.0018(14) -0.0002(15) -0.0013(14)
C26 0.0199(19) 0.0232(19) 0.0173(17) -0.0042(15) 0.0021(15) -0.0004(14)
C8 0.0247(19) 0.0176(17) 0.0134(16) -0.0020(14) 0.0014(14) -0.0009(14)
C11 0.027(2) 0.0158(17) 0.0114(15) -0.0032(13) 0.0035(14) -0.0014(14)
C36 0.0184(18) 0.029(2) 0.0129(16) -0.0045(15) -0.0020(14) 0.0035(14)
C30 0.0221(19) 0.027(2) 0.0166(17) -0.0050(15) -0.0060(15) 0.0001(15)
O200 0.101(5) 0.101(5) 0.016(3) 0.000 0.000 0.000
C6 0.0214(19) 0.029(2) 0.0217(19) -0.0072(16) 0.0010(15) -0.0002(16)
C23 0.0178(19) 0.038(2) 0.0110(16) -0.0048(16) 0.0014(14) 0.0028(16)
C3 0.024(2) 0.036(2) 0.0195(18) -0.0073(17) 0.0016(16) 0.0072(17)
C4 0.023(2) 0.039(2) 0.0160(18) -0.0087(17) -0.0050(15) 0.0080(17)
C22 0.021(2) 0.040(2) 0.0110(16) -0.0033(16) 0.0001(14) -0.0003(17)
O100 0.026(4) 0.033(4) 0.016(3) 0.000(3) -0.006(3) 0.000(3)
B1 0.019(2) 0.019(2) 0.010(3) 0.000 0.000 0.000
B2 0.018(2) 0.018(2) 0.007(3) 0.000 0.000 0.000
C12 0.024(2) 0.095(5) 0.038(3) -0.043(3) -0.002(2) 0.012(3)
C13 0.024(2) 0.081(4) 0.035(3) -0.038(3) -0.003(2) 0.004(2)
C9 0.021(2) 0.111(6) 0.046(3) -0.052(4) 0.008(2) -0.009(3)
C10 0.024(2) 0.122(6) 0.036(3) -0.049(3) 0.006(2) -0.018(3)
O101 0.028(4) 0.055(5) 0.021(3) 0.006(4) -0.005(3) -0.010(4)

loop_
_atom_type_symbol
_atom_type_description
_atom_type_scat_dispersion_real
_atom_type_scat_dispersion_imag
_atom_type_scat_source
C C 0.0181 0.0091 'International Tables Vol C Tables 4.2.6.8 and 6.1.1.4'
H H 0.0000 0.0000 'International Tables Vol C Tables 4.2.6.8 and 6.1.1.4'
B B 0.0090 0.0039 'International Tables Vol C Tables 4.2.6.8 and 6.1.1.4'
Mg Mg 0.1719 0.1771 'International Tables Vol C Tables 4.2.6.8 and 6.1.1.4'
N N 0.0311 0.0180 'International Tables Vol C Tables 4.2.6.8 and 6.1.1.4'
O O 0.0492 0.0322 'International Tables Vol C Tables 4.2.6.8 and 6.1.1.4'

loop_
_exptl_crystal_face_index_h
_exptl_crystal_face_index_k
_exptl_crystal_face_index_l
_exptl_crystal_face_perp_dist
-8 10 0 0.0148
2 1 10 0.2419
-1 -2 -10 0.4461
-10 -8 0 0.0300
10 7 0 0.0152
10 -8 0 0.0240

loop_
_geom_angle_atom_site_label_1
_geom_angle_atom_site_label_2
_geom_angle_atom_site_label_3
_geom_angle
_geom_angle_site_symmetry_1
_geom_angle_site_symmetry_3
_geom_angle_publ_flag
O201 Mg1 O201 177.8(2) . 2 ?
O201 Mg1 O201 177.8(2) 4 3 ?
O201 Mg1 O201 89.978(4) 2 3 ?
O201 Mg1 O201 89.978(4) . 4 ?
O201 Mg1 O201 89.978(4) 2 4 ?
O201 Mg1 O201 89.979(4) . 3 ?
O201 Mg1 O202 88.88(10) 3 . ?
O201 Mg1 O202 88.88(10) 4 . ?
O201 Mg1 O202 88.88(10) . . ?
O201 Mg1 O202 88.88(10) 2 . ?
O200 Mg1 O201 91.12(10) . . ?
O200 Mg1 O201 91.12(10) . 3 ?
O200 Mg1 O201 91.12(10) . 4 ?
O200 Mg1 O201 91.12(10) . 2 ?
O200 Mg1 O202 180.0 . . ?
Mg1 O201 H20A 109.5 . . ?
Mg1 O201 H20B 109.6 . . ?
H20A O201 H20B 104.4 . . ?
H12A O120 H12B 104.5 . . ?
Mg1 O202 H20C 109.5 . . ?
Mg1 O202 H20C 110(6) . 4 ?
Mg1 O202 H20C 109.54(3) . 2 ?
Mg1 O202 H20C 110(6) . 3 ?
Mg1 O202 H20D 110(6) . 4 ?
Mg1 O202 H20D 109.540(1) . 2 ?
Mg1 O202 H20D 109.5 . . ?
Mg1 O202 H20D 110(6) . 3 ?
H20C O202 H20C 140.9 . 2 ?
H20C O202 H20C 83.6 2 3 ?
H20C O202 H20C 140.9 3 4 ?
H20C O202 H20C 83.6 . 4 ?
H20C O202 H20C 83.6 2 4 ?
H20C O202 H20C 83.6 . 3 ?
H20C O202 H20D 104.4 . . ?
H20C O202 H20D 134.4 . 4 ?
H20C O202 H20D 134.4 2 3 ?
H20C O202 H20D 61.8 . 2 ?
H20C O202 H20D 61.8 3 4 ?
H20C O202 H20D 104.4 2 2 ?
H20C O202 H20D 61.8 4 3 ?
H20C O202 H20D 22.6 3 2 ?
H20C O202 H20D 22.6 2 4 ?
H20C O202 H20D 134.4 4 2 ?
H20C O202 H20D 104.4 4 4 ?
H20C O202 H20D 22.6 . 3 ?
H20C O202 H20D 104.4 3 3 ?
H20D O202 H20C 22.6 . 4 ?
H20D O202 H20C 134.4 . 3 ?
H20D O202 H20C 61.8 . 2 ?
H20D O202 H20D 83.6 2 3 ?
H20D O202 H20D 83.6 . 4 ?
H20D O202 H20D 83.6 2 4 ?
H20D O202 H20D 140.9 . 2 ?
H20D O202 H20D 140.9 3 4 ?
H20D O202 H20D 83.6 . 3 ?
H13A O130 H13B 104.5 . . ?
H2A N2 H2B 120.0 . . ?
C1 N2 H2A 120.0 . . ?
C1 N2 H2B 120.0 . . ?
H4A N4 H4B 120.0 . . ?
C14 N4 H4A 120.0 . . ?
C14 N4 H4B 120.0 . . ?
H3A N3 H3B 120.0 . . ?
C14 N3 H3A 120.0 . . ?
C14 N3 H3B 120.0 . . ?
H1A N1 H1B 120.0 . . ?
C1 N1 H1A 120.0 . . ?
C1 N1 H1B 120.0 . . ?
C35 C34 B2 123.5(3) . . ?
C33 C34 C35 114.5(3) . . ?
C33 C34 B2 122.0(3) . . ?
H11A O110 H11B 104.5 . . ?
C25 C24 B1 120.1(3) . . ?
C23 C24 C25 114.5(3) . . ?
C23 C24 B1 125.2(3) . . ?
C6 C5 C8 120.3(3) . . ?
C4 C5 C8 121.3(4) . . ?
C4 C5 C6 118.4(3) . . ?
O2 C20 C21 118.5(3) . . ?
O1 C20 O2 122.4(4) . . ?
O1 C20 C21 119.1(3) . . ?
C26 C21 C20 121.8(3) . . ?
C22 C21 C20 120.7(3) . . ?
C22 C21 C26 117.5(3) . . ?
C34 C35 H35 118.6 . . ?
C36 C35 C34 122.8(3) . . ?
C36 C35 H35 118.6 . . ?
C31 C32 H32 119.7 . . ?
C31 C32 C33 120.5(3) . . ?
C33 C32 H32 119.7 . . ?
C32 C31 C36 118.1(3) . . ?
C32 C31 C30 120.5(3) . . ?
C36 C31 C30 121.4(3) . . ?
N2 C1 N1 119.7(4) . . ?
N2 C1 C2 120.7(4) . . ?
N1 C1 C2 119.5(4) . . ?
C34 C33 H33 118.3 . . ?
C32 C33 C34 123.3(4) . . ?
C32 C33 H33 118.3 . . ?
C24 C25 H25 118.2 . . ?
C26 C25 C24 123.6(3) . . ?
C26 C25 H25 118.2 . . ?
N4 C14 C11 120.2(4) . . ?
N3 C14 N4 119.1(4) . . ?
N3 C14 C11 120.7(4) . . ?
C2 C7 H7 119.8 . . ?
C6 C7 H7 119.8 . . ?
C6 C7 C2 120.5(4) . . ?
C7 C2 C1 120.2(4) . . ?
C3 C2 C1 120.9(4) . . ?
C3 C2 C7 118.9(3) . . ?
C21 C26 H26 119.7 . . ?
C25 C26 C21 120.6(4) . . ?
C25 C26 H26 119.7 . . ?
C13 C8 C5 122.0(4) . . ?
C9 C8 C5 121.0(4) . . ?
C9 C8 C13 117.0(4) . . ?
C12 C11 C14 121.5(4) . . ?
C10 C11 C14 121.1(4) . . ?
C10 C11 C12 117.4(4) . . ?
C35 C36 H36 119.6 . . ?
C31 C36 C35 120.7(4) . . ?
C31 C36 H36 119.6 . . ?
O11 C30 C31 118.8(3) . . ?
O10 C30 O11 123.4(4) . . ?
O10 C30 C31 117.8(4) . . ?
Mg1 O200 H20E 129.6 . . ?
Mg1 O200 H20F 129.6 . . ?
H20E O200 H20F 100.8 . . ?
C5 C6 H6 119.7 . . ?
C7 C6 C5 120.7(4) . . ?
C7 C6 H6 119.7 . . ?
C24 C23 H23 119.0 . . ?
C22 C23 C24 122.0(4) . . ?
C22 C23 H23 119.0 . . ?
C2 C3 H3 119.7 . . ?
C4 C3 C2 120.6(4) . . ?
C4 C3 H3 119.7 . . ?
C5 C4 C3 121.0(4) . . ?
C5 C4 H4 119.5 . . ?
C3 C4 H4 119.5 . . ?
C21 C22 C23 121.6(3) . . ?
C21 C22 H22 119.2 . . ?
C23 C22 H22 119.2 . . ?
H10A O100 H10B 104.5 . . ?
C24 B1 C24 115.0(3) 7_666 8_656 ?
C24 B1 C24 115.0(3) 2_655 . ?
C24 B1 C24 106.76(12) 8_656 . ?
C24 B1 C24 106.76(12) 7_666 2_655 ?
C24 B1 C24 106.76(12) 8_656 2_655 ?
C24 B1 C24 106.76(12) 7_666 . ?
C34 B2 C34 109.31(12) . 7_667 ?
C34 B2 C34 109.31(12) 8_657 2_655 ?
C34 B2 C34 109.8(2) . 2_655 ?
C34 B2 C34 109.31(12) . 8_657 ?
C34 B2 C34 109.8(2) 7_667 8_657 ?
C34 B2 C34 109.31(12) 7_667 2_655 ?
C11 C12 H12 119.5 . . ?
C11 C12 C13 121.1(4) . . ?
C13 C12 H12 119.5 . . ?
C8 C13 C12 121.4(5) . . ?
C8 C13 H13 119.3 . . ?
C12 C13 H13 119.3 . . ?
C8 C9 H9 119.4 . . ?
C8 C9 C10 121.3(5) . . ?
C10 C9 H9 119.4 . . ?
C11 C10 C9 121.8(5) . . ?
C11 C10 H10 119.1 . . ?
C9 C10 H10 119.1 . . ?
H10C O101 H10D 104.5 . . ?

loop_
_geom_bond_atom_site_label_1
_geom_bond_atom_site_label_2
_geom_bond_distance
_geom_bond_site_symmetry_2
_geom_bond_publ_flag
Mg1 O201 2.079(3) . ?
Mg1 O201 2.080(3) 4 ?
Mg1 O201 2.080(3) 2 ?
Mg1 O201 2.080(3) 3 ?
Mg1 O202 2.085(6) . ?
Mg1 O200 2.040(7) . ?
O2 C20 1.281(5) . ?
O201 H20A 0.8703 . ?
O201 H20B 0.8709 . ?
O120 H12A 0.8699 . ?
O120 H12B 0.8704 . ?
O1 C20 1.262(5) . ?
O202 H20C 0.8713 2 ?
O202 H20C 0.8712 . ?
O202 H20D 0.8715 2 ?
O202 H20D 0.8714 . ?
O11 C30 1.268(5) . ?
O130 H13A 0.8704 . ?
O130 H13B 0.8699 . ?
N2 H2A 0.8800 . ?
N2 H2B 0.8800 . ?
N2 C1 1.313(5) . ?
O10 C30 1.255(5) . ?
N4 H4A 0.8800 . ?
N4 H4B 0.8800 . ?
N4 C14 1.324(5) . ?
N3 H3A 0.8800 . ?
N3 H3B 0.8800 . ?
N3 C14 1.306(5) . ?
N1 H1A 0.8800 . ?
N1 H1B 0.8800 . ?
N1 C1 1.325(5) . ?
C34 C35 1.412(5) . ?
C34 C33 1.408(5) . ?
C34 B2 1.639(4) . ?
O110 H11A 0.8701 . ?
O110 H11B 0.8699 . ?
C24 C25 1.411(5) . ?
C24 C23 1.409(5) . ?
C24 B1 1.638(4) . ?
C5 C8 1.484(5) . ?
C5 C6 1.399(5) . ?
C5 C4 1.385(5) . ?
C20 C21 1.488(5) . ?
C21 C26 1.393(5) . ?
C21 C22 1.390(5) . ?
C35 H35 0.9500 . ?
C35 C36 1.399(5) . ?
C32 H32 0.9500 . ?
C32 C31 1.390(5) . ?
C32 C33 1.396(5) . ?
C31 C36 1.392(5) . ?
C31 C30 1.502(5) . ?
C1 C2 1.472(5) . ?
C33 H33 0.9500 . ?
C25 H25 0.9500 . ?
C25 C26 1.381(5) . ?
C14 C11 1.481(5) . ?
C7 H7 0.9500 . ?
C7 C2 1.392(5) . ?
C7 C6 1.387(5) . ?
C2 C3 1.387(6) . ?
C26 H26 0.9500 . ?
C8 C13 1.378(6) . ?
C8 C9 1.371(6) . ?
C11 C12 1.372(6) . ?
C11 C10 1.362(6) . ?
C36 H36 0.9500 . ?
O200 H20E 1.0535 . ?
O200 H20F 1.0534 . ?
C6 H6 0.9500 . ?
C23 H23 0.9500 . ?
C23 C22 1.394(5) . ?
C3 H3 0.9500 . ?
C3 C4 1.386(5) . ?
C4 H4 0.9500 . ?
C22 H22 0.9500 . ?
O100 H10A 0.8694 . ?
O100 H10B 0.8707 . ?
C12 H12 0.9500 . ?
C12 C13 1.392(6) . ?
C13 H13 0.9500 . ?
C9 H9 0.9500 . ?
C9 C10 1.391(6) . ?
C10 H10 0.9500 . ?
O101 H10C 0.8699 . ?
O101 H10D 0.8705 . ?

loop_
_geom_torsion_atom_site_label_1
_geom_torsion_atom_site_label_2
_geom_torsion_atom_site_label_3
_geom_torsion_atom_site_label_4
_geom_torsion
_geom_torsion_site_symmetry_1
_geom_torsion_site_symmetry_2
_geom_torsion_site_symmetry_3
_geom_torsion_site_symmetry_4
_geom_torsion_publ_flag
O2 C20 C21 C26 -9.7(6) . . . . ?
O2 C20 C21 C22 169.0(4) . . . . ?
O1 C20 C21 C26 171.1(4) . . . . ?
O1 C20 C21 C22 -10.2(6) . . . . ?
N2 C1 C2 C7 153.2(4) . . . . ?
N2 C1 C2 C3 -26.1(6) . . . . ?
N4 C14 C11 C12 165.6(5) . . . . ?
N4 C14 C11 C10 -14.9(7) . . . . ?
N3 C14 C11 C12 -14.9(7) . . . . ?
N3 C14 C11 C10 164.6(5) . . . . ?
N1 C1 C2 C7 -29.1(6) . . . . ?
N1 C1 C2 C3 151.6(4) . . . . ?
C34 C35 C36 C31 0.3(6) . . . . ?
C24 C25 C26 C21 0.3(6) . . . . ?
C24 C23 C22 C21 -1.7(7) . . . . ?
C5 C8 C13 C12 -178.8(5) . . . . ?
C5 C8 C9 C10 -179.3(6) . . . . ?
C20 C21 C26 C25 179.9(4) . . . . ?
C20 C21 C22 C23 -179.3(4) . . . . ?
C35 C34 C33 C32 0.4(6) . . . . ?
C35 C34 B2 C34 -145.3(4) . . . 2_655 ?
C35 C34 B2 C34 94.8(4) . . . 8_657 ?
C35 C34 B2 C34 -25.4(4) . . . 7_667 ?
C32 C31 C36 C35 0.6(6) . . . . ?
C32 C31 C30 O11 178.9(4) . . . . ?
C32 C31 C30 O10 -3.0(6) . . . . ?
C31 C32 C33 C34 0.4(6) . . . . ?
C1 C2 C3 C4 179.9(4) . . . . ?
C33 C34 C35 C36 -0.8(6) . . . . ?
C33 C34 B2 C34 156.5(3) . . . 7_667 ?
C33 C34 B2 C34 -83.3(2) . . . 8_657 ?
C33 C34 B2 C34 36.6(3) . . . 2_655 ?
C33 C32 C31 C36 -1.0(6) . . . . ?
C33 C32 C31 C30 179.5(4) . . . . ?
C25 C24 C23 C22 3.0(6) . . . . ?
C25 C24 B1 C24 -161.0(4) . . . 2_655 ?
C25 C24 B1 C24 80.7(4) . . . 8_656 ?
C25 C24 B1 C24 -42.8(4) . . . 7_666 ?
C14 C11 C12 C13 -178.8(5) . . . . ?
C14 C11 C10 C9 -179.3(6) . . . . ?
C7 C2 C3 C4 0.6(7) . . . . ?
C2 C7 C6 C5 1.2(6) . . . . ?
C2 C3 C4 C5 0.3(7) . . . . ?
C26 C21 C22 C23 -0.6(6) . . . . ?
C8 C5 C6 C7 179.3(4) . . . . ?
C8 C5 C4 C3 179.9(4) . . . . ?
C8 C9 C10 C11 -1.3(12) . . . . ?
C11 C12 C13 C8 -2.5(10) . . . . ?
C36 C31 C30 O11 -0.6(6) . . . . ?
C36 C31 C30 O10 177.5(4) . . . . ?
C30 C31 C36 C35 -179.9(4) . . . . ?
C6 C5 C8 C13 21.7(7) . . . . ?
C6 C5 C8 C9 -158.4(5) . . . . ?
C6 C5 C4 C3 -0.4(7) . . . . ?
C6 C7 C2 C1 179.4(4) . . . . ?
C6 C7 C2 C3 -1.4(6) . . . . ?
C23 C24 C25 C26 -2.4(6) . . . . ?
C23 C24 B1 C24 -94.0(3) . . . 8_656 ?
C23 C24 B1 C24 142.5(3) . . . 7_666 ?
C23 C24 B1 C24 24.2(3) . . . 2_655 ?
C4 C5 C8 C13 -158.6(5) . . . . ?
C4 C5 C8 C9 21.2(7) . . . . ?
C4 C5 C6 C7 -0.3(6) . . . . ?
C22 C21 C26 C25 1.2(6) . . . . ?
B1 C24 C25 C26 -177.6(3) . . . . ?
B1 C24 C23 C22 178.0(3) . . . . ?
B2 C34 C35 C36 -179.1(3) . . . . ?
B2 C34 C33 C32 178.7(3) . . . . ?
C12 C11 C10 C9 0.2(10) . . . . ?
C13 C8 C9 C10 0.6(10) . . . . ?
C9 C8 C13 C12 1.3(9) . . . . ?
C10 C11 C12 C13 1.7(10) . . . . ?

loop_
_exptl_oxdiff_crystal_face_indexfrac_h
_exptl_oxdiff_crystal_face_indexfrac_k
_exptl_oxdiff_crystal_face_indexfrac_l
_exptl_oxdiff_crystal_face_x
_exptl_oxdiff_crystal_face_y
_exptl_oxdiff_crystal_face_z
-8.3511 9.5401 -0.0131 0.2019 0.8397 -0.5041
1.9654 0.9675 9.6903 0.1060 0.4522 0.8856
-1.1553 -1.8920 -9.6860 -0.1255 -0.5335 -0.8365
-10.2199 -7.5065 0.1558 -0.9577 0.2284 -0.1752
10.4316 7.1982 0.3541 0.9459 -0.2254 0.2335
9.9533 -7.8486 0.0935 -0.0200 -0.8483 0.5292
